data_4031321
loop_
_publ_author_name
'Katoono, Ryo'
'Tanaka, Yuki'
'Kusaka, Keiichi'
'Fujiwara, Kenshu'
'Suzuki, Takanori'

_publ_section_title
;
 Dynamic Figure Eight Chirality: Multifarious Inversions of a Helical
 Preference Induced by Complexation.
;
_journal_issue 15
_journal_name_full 'The Journal of organic chemistry'
_journal_page_first 7613
_journal_page_last 7625
_journal_paper_doi 10.1021/acs.joc.5b01206
_journal_volume 80
_journal_year 2015
_chemical_formula_moiety 'C44 H38 N2 O2'
_chemical_formula_sum 'C44 H38 N2 O2'
_chemical_formula_weight 626.80
_space_group_IT_number 2
_symmetry_cell_setting triclinic
_symmetry_Int_Tables_number 2
_symmetry_space_group_name_Hall '-P 1'
_symmetry_space_group_name_H-M 'P -1'
_atom_sites_solution_hydrogens geom
_atom_sites_solution_primary direct
_atom_sites_solution_secondary difmap
_cell_angle_alpha 91.3760(7)
_cell_angle_beta 112.221(4)
_cell_angle_gamma 106.673(4)
_cell_formula_units_Z 2
_cell_length_a 11.829(4)
_cell_length_b 11.851(3)
_cell_length_c 13.944(4)
_cell_measurement_reflns_used 5282
_cell_measurement_temperature 200
_cell_measurement_theta_max 27.50
_cell_measurement_theta_min 3.00
_cell_volume 1714.0(9)
_computing_cell_refinement 'CrystalClear-SM Expert 2.0 r16'
_computing_data_collection 'CrystalClear-SM Expert 2.0 r16 (Rigaku, 2013)'
_computing_data_reduction 'CrystalClear-SM Expert 2.0 r16'
_computing_molecular_graphics 'CrystalStructure 4.0'
_computing_publication_material 'CrystalStructure 4.0 (Rigaku, 2010)'
_computing_structure_refinement 'SHELXL97 (Sheldrick, 2008)'
_computing_structure_solution 'SIR2004 (Burla, et al., 2005)'
_diffrn_ambient_temperature 200
_diffrn_detector_area_resol_mean 7.314
_diffrn_measured_fraction_theta_full 0.988
_diffrn_measured_fraction_theta_max 0.988
_diffrn_measurement_device_type 'Rigaku Mercury70'
_diffrn_measurement_method \w
_diffrn_radiation_type 'Mo K\a'
_diffrn_radiation_wavelength 0.71075
_diffrn_reflns_av_R_equivalents 0.0151
_diffrn_reflns_limit_h_max 10
_diffrn_reflns_limit_h_min -14
_diffrn_reflns_limit_k_max 14
_diffrn_reflns_limit_k_min -14
_diffrn_reflns_limit_l_max 16
_diffrn_reflns_limit_l_min -17
_diffrn_reflns_number 12902
_diffrn_reflns_theta_full 26.00
_diffrn_reflns_theta_max 26.00
_diffrn_standards_number 0
_exptl_absorpt_coefficient_mu 0.074
_exptl_absorpt_correction_T_max 0.985
_exptl_absorpt_correction_T_min 0.801
_exptl_absorpt_correction_type multi-scan
_exptl_absorpt_process_details 'REQAB (Rigaku, 1998)'
_exptl_crystal_colour colorless
_exptl_crystal_density_diffrn 1.214
_exptl_crystal_density_method 'not measured'
_exptl_crystal_description prism
_exptl_crystal_F_000 664.00
_exptl_crystal_size_max 0.200
_exptl_crystal_size_mid 0.200
_exptl_crystal_size_min 0.200
_refine_diff_density_max 0.900
_refine_diff_density_min -0.580
_refine_ls_extinction_method none
_refine_ls_goodness_of_fit_ref 1.123
_refine_ls_hydrogen_treatment constr
_refine_ls_number_parameters 425
_refine_ls_number_reflns 6665
_refine_ls_number_restraints 0
_refine_ls_R_factor_gt 0.0674
_refine_ls_shift/su_max 0.001
_refine_ls_structure_factor_coef Fsqd
_refine_ls_weighting_details 'w = 1/[\s^2^(Fo^2^)+(0.1130P)^2^+0.6660P] where P=(Fo^2^+2Fc^2^)/3'
_refine_ls_weighting_scheme calc
_refine_ls_wR_factor_ref 0.2062
_reflns_number_gt 5422
_reflns_number_total 6666
_reflns_threshold_expression F^2^>2.0\s(F^2^)
_cod_data_source_file jo5b01206_si_002.cif
_cod_data_source_block 140806r
_cod_depositor_comments 'Adding full bibliography for 4031321--4031324.cif.'
_cod_database_code 4031321

loop_
_symmetry_equiv_pos_site_id
_symmetry_equiv_pos_as_xyz
1 +X,+Y,+Z
2 -X,-Y,-Z

loop_
_atom_site_label
_atom_site_type_symbol
_atom_site_fract_x
_atom_site_fract_y
_atom_site_fract_z
_atom_site_U_iso_or_equiv
_atom_site_adp_type
_atom_site_occupancy
_atom_site_symmetry_multiplicity
_atom_site_calc_flag
_atom_site_refinement_flags
O1 O -0.00261(16) 0.12141(18) -0.21477(13) 0.0515(5) Uani 1.0 2 d .
O2 O 0.67089(19) 0.3392(3) 0.02926(18) 0.1047(11) Uani 1.0 2 d .
N1 N -0.01069(18) 0.1995(2) -0.06969(14) 0.0476(6) Uani 1.0 2 d .
N2 N 0.66120(16) 0.23824(18) 0.16314(14) 0.0379(5) Uani 1.0 2 d .
C1 C 0.1963(2) 0.1982(2) -0.06781(16) 0.0373(5) Uani 1.0 2 d .
C2 C 0.2493(3) 0.1068(3) -0.06172(19) 0.0457(6) Uani 1.0 2 d .
C3 C 0.3826(3) 0.1326(3) -0.0124(2) 0.0518(7) Uani 1.0 2 d .
C4 C 0.4625(3) 0.2485(3) 0.02641(18) 0.0476(7) Uani 1.0 2 d .
C5 C 0.4095(3) 0.3395(3) 0.0171(2) 0.0507(7) Uani 1.0 2 d .
C6 C 0.2772(3) 0.3147(3) -0.02806(19) 0.0453(6) Uani 1.0 2 d .
C7 C 0.0531(2) 0.1689(2) -0.12351(16) 0.0368(5) Uani 1.0 2 d .
C8 C 0.6075(3) 0.2794(3) 0.0732(2) 0.0585(8) Uani 1.0 2 d .
C9' C -0.1409(5) 0.2021(5) -0.1301(4) 0.0401(10) Uiso 0.5000 2 d .
C9 C -0.1630(5) 0.1407(5) -0.1182(4) 0.0367(10) Uiso 0.5000 2 d .
C10 C -0.2189(6) 0.2376(5) -0.1236(5) 0.0545(13) Uiso 0.5000 2 d .
C10' C -0.1487(7) 0.2933(7) -0.2166(6) 0.0692(17) Uiso 0.5000 2 d .
C11 C -0.1863(7) 0.3219(6) -0.1906(6) 0.0636(15) Uiso 0.5000 2 d .
C12 C -0.2647(4) 0.2644(4) -0.3091(4) 0.0888(11) Uiso 1.0 2 d .
C12' C -0.2833(6) 0.3298(6) -0.3875(5) 0.0570(13) Uiso 0.5000 2 d .
C13 C 0.8028(2) 0.2655(3) 0.21270(19) 0.0434(6) Uani 1.0 2 d .
C14 C 0.8675(3) 0.3676(3) 0.3021(2) 0.0497(6) Uani 1.0 2 d .
C15 C 0.8571(3) 0.4878(3) 0.2717(3) 0.0662(8) Uani 1.0 2 d .
C16 C 0.9139(4) 0.5862(4) 0.3659(4) 0.0958(13) Uani 1.0 2 d .
C17 C 0.04483(19) 0.2253(3) 0.04278(16) 0.0370(5) Uani 1.0 2 d .
C18 C 0.0838(3) 0.1413(3) 0.10242(18) 0.0426(6) Uani 1.0 2 d .
C19 C 0.1360(2) 0.1639(2) 0.21037(17) 0.0380(5) Uani 1.0 2 d .
C20 C 0.15096(18) 0.27308(18) 0.26116(15) 0.0309(5) Uani 1.0 2 d .
C21 C 0.1105(3) 0.3570(2) 0.20085(17) 0.0386(5) Uani 1.0 2 d .
C22 C 0.0578(3) 0.3336(2) 0.09241(17) 0.0398(5) Uani 1.0 2 d .
C23 C 0.2128(2) 0.29648(18) 0.37329(16) 0.0322(5) Uani 1.0 2 d .
C24 C 0.2735(2) 0.30620(17) 0.46594(16) 0.0311(5) Uani 1.0 2 d .
C25 C 0.35647(19) 0.32633(18) 0.57491(16) 0.0301(5) Uani 1.0 2 d .
C26 C 0.4492(2) 0.43882(19) 0.61703(17) 0.0369(5) Uani 1.0 2 d .
C27 C 0.5322(2) 0.4654(2) 0.72112(18) 0.0396(5) Uani 1.0 2 d .
C28 C 0.5231(2) 0.3807(2) 0.78639(17) 0.0395(5) Uani 1.0 2 d .
C29 C 0.4312(2) 0.26855(19) 0.74596(16) 0.0351(5) Uani 1.0 2 d .
C30 C 0.34790(19) 0.23803(18) 0.64040(15) 0.0287(5) Uani 1.0 2 d .
C31 C 0.25203(18) 0.11625(18) 0.60467(15) 0.0285(5) Uani 1.0 2 d .
C32 C 0.1697(2) 0.07918(19) 0.65639(16) 0.0338(5) Uani 1.0 2 d .
C33 C 0.0823(2) -0.0340(2) 0.63125(18) 0.0383(5) Uani 1.0 2 d .
C34 C 0.0749(2) -0.1145(2) 0.55420(18) 0.0387(5) Uani 1.0 2 d .
C35 C 0.1552(2) -0.08063(19) 0.50181(17) 0.0348(5) Uani 1.0 2 d .
C36 C 0.24377(18) 0.03409(18) 0.52571(16) 0.0291(5) Uani 1.0 2 d .
C37 C 0.32596(19) 0.06287(17) 0.47002(16) 0.0295(5) Uani 1.0 2 d .
C38 C 0.39030(19) 0.08180(18) 0.41966(16) 0.0313(5) Uani 1.0 2 d .
C39 C 0.46112(19) 0.11840(18) 0.35543(15) 0.0301(5) Uani 1.0 2 d .
C40 C 0.5040(2) 0.04118(19) 0.31170(17) 0.0346(5) Uani 1.0 2 d .
C41 C 0.5696(2) 0.0806(2) 0.24857(17) 0.0359(5) Uani 1.0 2 d .
C42 C 0.59180(19) 0.19605(19) 0.22740(16) 0.0328(5) Uani 1.0 2 d .
C43 C 0.5509(3) 0.2741(2) 0.27169(19) 0.0397(6) Uani 1.0 2 d .
C44 C 0.4850(3) 0.23511(19) 0.33420(19) 0.0389(6) Uani 1.0 2 d .
H2 H 0.1952 0.0273 -0.0910 0.0549 Uiso 1.0 2 calc R
H3 H 0.4188 0.0697 -0.0053 0.0621 Uiso 1.0 2 calc R
H5 H 0.4643 0.4197 0.0420 0.0608 Uiso 1.0 2 calc R
H6 H 0.2415 0.3776 -0.0320 0.0544 Uiso 1.0 2 calc R
H13A H 0.8384 0.2855 0.1592 0.0521 Uiso 1.0 2 calc R
H13B H 0.8227 0.1937 0.2391 0.0521 Uiso 1.0 2 calc R
H14A H 0.9599 0.3749 0.3366 0.0596 Uiso 1.0 2 calc R
H14B H 0.8295 0.3478 0.3542 0.0596 Uiso 1.0 2 calc R
H15A H 0.7651 0.4795 0.2319 0.0794 Uiso 1.0 2 calc R
H15B H 0.9023 0.5119 0.2248 0.0794 Uiso 1.0 2 calc R
H16A H 1.0053 0.5958 0.4053 0.1149 Uiso 1.0 2 calc R
H16B H 0.8675 0.5645 0.4115 0.1149 Uiso 1.0 2 calc R
H16C H 0.9052 0.6613 0.3414 0.1149 Uiso 1.0 2 calc R
H18 H 0.0745 0.0667 0.0685 0.0512 Uiso 1.0 2 calc R
H19 H 0.1617 0.1048 0.2501 0.0456 Uiso 1.0 2 calc R
H21 H 0.1192 0.4315 0.2345 0.0464 Uiso 1.0 2 calc R
H22 H 0.0306 0.3917 0.0522 0.0477 Uiso 1.0 2 calc R
H26 H 0.4550 0.4980 0.5728 0.0443 Uiso 1.0 2 calc R
H27 H 0.5955 0.5418 0.7479 0.0475 Uiso 1.0 2 calc R
H28 H 0.5793 0.3989 0.8586 0.0474 Uiso 1.0 2 calc R
H29 H 0.4251 0.2111 0.7917 0.0422 Uiso 1.0 2 calc R
H32 H 0.1742 0.1334 0.7101 0.0405 Uiso 1.0 2 calc R
H33 H 0.0270 -0.0567 0.6671 0.0459 Uiso 1.0 2 calc R
H34 H 0.0151 -0.1927 0.5372 0.0465 Uiso 1.0 2 calc R
H35 H 0.1500 -0.1362 0.4488 0.0417 Uiso 1.0 2 calc R
H40 H 0.4882 -0.0388 0.3251 0.0415 Uiso 1.0 2 calc R
H41 H 0.5994 0.0276 0.2197 0.0431 Uiso 1.0 2 calc R
H43 H 0.5682 0.3543 0.2590 0.0476 Uiso 1.0 2 calc R
H44 H 0.4557 0.2885 0.3630 0.0467 Uiso 1.0 2 calc R

loop_
_atom_site_aniso_label
_atom_site_aniso_U_11
_atom_site_aniso_U_22
_atom_site_aniso_U_33
_atom_site_aniso_U_12
_atom_site_aniso_U_13
_atom_site_aniso_U_23
O1 0.0456(9) 0.0764(13) 0.0283(9) 0.0208(9) 0.0103(8) -0.0047(8)
O2 0.0467(12) 0.207(4) 0.0689(16) 0.0333(16) 0.0336(11) 0.0859(19)
N1 0.0361(10) 0.0870(16) 0.0222(10) 0.0310(11) 0.0064(8) 0.0015(10)
N2 0.0321(9) 0.0600(12) 0.0326(10) 0.0199(9) 0.0203(8) 0.0185(9)
C1 0.0379(11) 0.0566(14) 0.0226(11) 0.0189(11) 0.0146(9) 0.0104(10)
C2 0.0476(13) 0.0566(15) 0.0389(13) 0.0227(12) 0.0189(11) 0.0093(11)
C3 0.0511(14) 0.0774(19) 0.0434(15) 0.0370(14) 0.0236(12) 0.0236(13)
C4 0.0379(12) 0.0789(19) 0.0303(12) 0.0170(13) 0.0186(10) 0.0225(12)
C5 0.0415(13) 0.0642(17) 0.0459(15) 0.0111(12) 0.0210(12) 0.0156(13)
C6 0.0430(13) 0.0538(15) 0.0426(14) 0.0152(11) 0.0208(11) 0.0116(11)
C7 0.0392(11) 0.0477(13) 0.0245(11) 0.0174(10) 0.0112(9) 0.0071(9)
C8 0.0389(13) 0.104(3) 0.0408(15) 0.0241(14) 0.0225(12) 0.0344(15)
C13 0.0335(11) 0.0673(16) 0.0415(13) 0.0237(11) 0.0215(10) 0.0208(12)
C14 0.0358(12) 0.0703(17) 0.0444(15) 0.0165(12) 0.0174(11) 0.0166(13)
C15 0.0521(16) 0.0663(19) 0.077(3) 0.0143(14) 0.0262(16) 0.0182(17)
C16 0.090(3) 0.075(3) 0.113(4) 0.018(2) 0.037(3) -0.003(3)
C17 0.0277(10) 0.0602(14) 0.0236(11) 0.0158(10) 0.0099(9) 0.0028(10)
C18 0.0424(12) 0.0498(14) 0.0316(12) 0.0190(11) 0.0081(10) -0.0045(10)
C19 0.0405(12) 0.0420(13) 0.0296(12) 0.0152(10) 0.0108(10) 0.0039(9)
C20 0.0288(10) 0.0387(11) 0.0254(11) 0.0073(9) 0.0139(8) 0.0036(9)
C21 0.0470(12) 0.0402(12) 0.0303(12) 0.0146(10) 0.0169(10) 0.0047(10)
C22 0.0428(12) 0.0484(13) 0.0301(12) 0.0177(11) 0.0143(10) 0.0112(10)
C23 0.0370(11) 0.0332(11) 0.0292(12) 0.0107(9) 0.0167(9) 0.0063(9)
C24 0.0388(11) 0.0306(11) 0.0278(11) 0.0108(9) 0.0175(9) 0.0066(8)
C25 0.0356(10) 0.0327(11) 0.0264(11) 0.0134(9) 0.0155(9) 0.0037(8)
C26 0.0461(12) 0.0331(11) 0.0337(12) 0.0126(10) 0.0184(10) 0.0058(9)
C27 0.0390(12) 0.0360(12) 0.0387(13) 0.0098(10) 0.0122(10) -0.0015(10)
C28 0.0411(12) 0.0474(13) 0.0260(11) 0.0175(10) 0.0070(9) -0.0004(10)
C29 0.0436(12) 0.0408(12) 0.0261(11) 0.0184(10) 0.0156(9) 0.0095(9)
C30 0.0333(10) 0.0343(11) 0.0258(10) 0.0144(9) 0.0170(9) 0.0060(8)
C31 0.0320(10) 0.0357(11) 0.0249(10) 0.0155(9) 0.0150(8) 0.0108(8)
C32 0.0382(11) 0.0436(12) 0.0301(11) 0.0183(10) 0.0207(9) 0.0127(9)
C33 0.0360(11) 0.0503(13) 0.0393(13) 0.0164(10) 0.0239(10) 0.0213(10)
C34 0.0356(11) 0.0374(12) 0.0436(13) 0.0080(9) 0.0184(10) 0.0151(10)
C35 0.0377(11) 0.0330(11) 0.0364(12) 0.0112(9) 0.0179(10) 0.0076(9)
C36 0.0308(10) 0.0340(11) 0.0281(11) 0.0127(9) 0.0161(9) 0.0091(8)
C37 0.0350(10) 0.0280(10) 0.0290(11) 0.0109(8) 0.0158(9) 0.0060(8)
C38 0.0381(11) 0.0310(11) 0.0302(11) 0.0127(9) 0.0182(9) 0.0066(9)
C39 0.0322(10) 0.0363(11) 0.0264(11) 0.0111(9) 0.0164(9) 0.0075(9)
C40 0.0423(12) 0.0339(11) 0.0369(12) 0.0169(9) 0.0222(10) 0.0111(9)
C41 0.0412(12) 0.0450(13) 0.0360(12) 0.0237(10) 0.0233(10) 0.0114(10)
C42 0.0314(10) 0.0461(12) 0.0292(11) 0.0162(9) 0.0177(9) 0.0133(9)
C43 0.0496(13) 0.0372(12) 0.0472(14) 0.0176(10) 0.0322(11) 0.0160(10)
C44 0.0514(13) 0.0357(12) 0.0463(14) 0.0185(10) 0.0337(11) 0.0105(10)

loop_
_atom_type_symbol
_atom_type_description
_atom_type_scat_dispersion_real
_atom_type_scat_dispersion_imag
_atom_type_scat_source
C C 0.0033 0.0016
;
International Tables for Crystallography
(1992, Vol. C, Tables 4.2.6.8 and 6.1.1.4)
;
H H 0.0000 0.0000
;
International Tables for Crystallography
(1992, Vol. C, Table 6.1.1.4)
;
N N 0.0061 0.0033
;
International Tables for Crystallography
(1992, Vol. C, Tables 4.2.6.8 and 6.1.1.4)
;
O O 0.0106 0.0060
;
International Tables for Crystallography
(1992, Vol. C, Tables 4.2.6.8 and 6.1.1.4)
;

loop_
_geom_angle_atom_site_label_1
_geom_angle_atom_site_label_2
_geom_angle_atom_site_label_3
_geom_angle
_geom_angle_publ_flag
C7 N1 C9' 117.4(3) yes
C7 N1 C9 116.8(3) yes
C7 N1 C17 122.0(2) yes
C9' N1 C9 27.9(3) yes
C9' N1 C17 120.5(3) yes
C9 N1 C17 113.2(3) yes
C8 N2 C13 119.6(3) yes
C8 N2 C42 121.8(3) yes
C13 N2 C42 116.58(18) yes
C2 C1 C6 119.5(3) yes
C2 C1 C7 118.6(2) yes
C6 C1 C7 121.8(3) yes
C1 C2 C3 119.6(3) yes
C2 C3 C4 120.6(3) yes
C3 C4 C5 119.5(3) yes
C3 C4 C8 121.5(3) yes
C5 C4 C8 118.8(3) yes
C4 C5 C6 120.4(3) yes
C1 C6 C5 120.3(3) yes
O1 C7 N1 121.8(3) yes
O1 C7 C1 120.6(3) yes
N1 C7 C1 117.62(18) yes
O2 C8 N2 122.9(3) yes
O2 C8 C4 119.9(3) yes
N2 C8 C4 117.1(3) yes
N1 C9' C9 85.7(6) yes
N1 C9' C10 141.8(5) yes
N1 C9' C10' 113.7(5) yes
N1 C9' C11 127.4(4) yes
C9 C9' C10 99.8(8) yes
C9 C9' C10' 148.7(6) yes
C9 C9' C11 146.8(7) yes
C10 C9' C10' 80.2(6) yes
C10 C9' C11 54.6(5) yes
C10' C9' C11 26.8(5) yes
N1 C9 C9' 66.4(5) yes
N1 C9 C10 107.4(4) yes
C9' C9 C10 50.3(7) yes
C9' C10 C9 29.9(4) yes
C9' C10 C10' 61.5(5) yes
C9' C10 C11 85.4(6) yes
C9 C10 C10' 87.7(5) yes
C9 C10 C11 112.8(7) yes
C10' C10 C11 25.2(5) yes
C9' C10' C10 38.2(4) yes
C9' C10' C11 86.8(9) yes
C9' C10' C12 117.6(5) yes
C10 C10' C11 50.3(8) yes
C10 C10' C12 98.6(5) yes
C11 C10' C12 84.9(8) yes
C9' C11 C10 40.1(4) yes
C9' C11 C10' 66.4(8) yes
C9' C11 C12 102.5(5) yes
C10 C11 C10' 104.5(9) yes
C10 C11 C12 110.0(5) yes
C10' C11 C12 64.5(7) yes
C10' C12 C11 30.6(5) yes
C10' C12 C12' 124.0(5) yes
C11 C12 C12' 122.6(5) yes
N2 C13 C14 112.8(3) yes
C13 C14 C15 115.3(3) yes
C14 C15 C16 113.3(3) yes
N1 C17 C18 120.3(3) yes
N1 C17 C22 120.4(3) yes
C18 C17 C22 119.3(2) yes
C17 C18 C19 121.1(3) yes
C18 C19 C20 120.0(3) yes
C19 C20 C21 118.64(19) yes
C19 C20 C23 118.6(2) yes
C21 C20 C23 122.7(2) yes
C20 C21 C22 121.0(3) yes
C17 C22 C21 119.9(3) yes
C20 C23 C24 171.3(3) yes
C23 C24 C25 174.2(3) yes
C24 C25 C26 117.8(2) yes
C24 C25 C30 122.71(16) yes
C26 C25 C30 119.45(18) yes
C25 C26 C27 121.4(3) yes
C26 C27 C28 119.72(19) yes
C27 C28 C29 119.67(19) yes
C28 C29 C30 121.9(2) yes
C25 C30 C29 117.79(17) yes
C25 C30 C31 124.13(16) yes
C29 C30 C31 118.03(19) yes
C30 C31 C32 118.0(2) yes
C30 C31 C36 123.8(3) yes
C32 C31 C36 118.10(18) yes
C31 C32 C33 121.6(3) yes
C32 C33 C34 120.2(3) yes
C33 C34 C35 119.6(2) yes
C34 C35 C36 121.0(3) yes
C31 C36 C35 119.5(3) yes
C31 C36 C37 122.19(17) yes
C35 C36 C37 118.3(3) yes
C36 C37 C38 176.57(19) yes
C37 C38 C39 172.0(3) yes
C38 C39 C40 122.7(2) yes
C38 C39 C44 118.5(3) yes
C40 C39 C44 118.8(3) yes
C39 C40 C41 120.3(3) yes
C40 C41 C42 120.4(3) yes
N2 C42 C41 120.9(3) yes
N2 C42 C43 119.4(2) yes
C41 C42 C43 119.7(3) yes
C42 C43 C44 120.1(3) yes
C39 C44 C43 120.7(3) yes
C1 C2 H2 120.211 no
C3 C2 H2 120.213 no
C2 C3 H3 119.680 no
C4 C3 H3 119.678 no
C4 C5 H5 119.796 no
C6 C5 H5 119.791 no
C1 C6 H6 119.840 no
C5 C6 H6 119.839 no
N2 C13 H13A 109.047 no
N2 C13 H13B 109.036 no
C14 C13 H13A 109.034 no
C14 C13 H13B 109.037 no
H13A C13 H13B 107.816 no
C13 C14 H14A 108.445 no
C13 C14 H14B 108.445 no
C15 C14 H14A 108.456 no
C15 C14 H14B 108.452 no
H14A C14 H14B 107.482 no
C14 C15 H15A 108.905 no
C14 C15 H15B 108.905 no
C16 C15 H15A 108.898 no
C16 C15 H15B 108.906 no
H15A C15 H15B 107.734 no
C15 C16 H16A 109.469 no
C15 C16 H16B 109.467 no
C15 C16 H16C 109.472 no
H16A C16 H16B 109.474 no
H16A C16 H16C 109.475 no
H16B C16 H16C 109.471 no
C17 C18 H18 119.427 no
C19 C18 H18 119.430 no
C18 C19 H19 119.970 no
C20 C19 H19 119.983 no
C20 C21 H21 119.504 no
C22 C21 H21 119.495 no
C17 C22 H22 120.059 no
C21 C22 H22 120.077 no
C25 C26 H26 119.301 no
C27 C26 H26 119.302 no
C26 C27 H27 120.138 no
C28 C27 H27 120.146 no
C27 C28 H28 120.158 no
C29 C28 H28 120.169 no
C28 C29 H29 119.030 no
C30 C29 H29 119.034 no
C31 C32 H32 119.223 no
C33 C32 H32 119.225 no
C32 C33 H33 119.898 no
C34 C33 H33 119.899 no
C33 C34 H34 120.197 no
C35 C34 H34 120.194 no
C34 C35 H35 119.499 no
C36 C35 H35 119.504 no
C39 C40 H40 119.867 no
C41 C40 H40 119.847 no
C40 C41 H41 119.781 no
C42 C41 H41 119.778 no
C42 C43 H43 119.953 no
C44 C43 H43 119.964 no
C39 C44 H44 119.636 no
C43 C44 H44 119.630 no

loop_
_geom_bond_atom_site_label_1
_geom_bond_atom_site_label_2
_geom_bond_distance
_geom_bond_publ_flag
O1 C7 1.220(3) yes
O2 C8 1.226(5) yes
N1 C7 1.355(4) yes
N1 C9' 1.460(6) yes
N1 C9 1.588(5) yes
N1 C17 1.438(3) yes
N2 C8 1.348(4) yes
N2 C13 1.480(3) yes
N2 C42 1.438(4) yes
C1 C2 1.389(5) yes
C1 C6 1.391(3) yes
C1 C7 1.500(3) yes
C2 C3 1.395(4) yes
C3 C4 1.381(4) yes
C4 C5 1.381(5) yes
C4 C8 1.511(4) yes
C5 C6 1.384(4) yes
C9' C9 0.745(8) yes
C9' C10 1.149(10) yes
C9' C10' 1.633(10) yes
C9' C11 1.780(10) yes
C9 C10 1.472(9) yes
C10 C10' 1.830(12) yes
C10 C11 1.455(10) yes
C10' C11 0.804(13) yes
C10' C12 1.426(7) yes
C11 C12 1.574(8) yes
C12 C12' 1.343(8) yes
C13 C14 1.509(4) yes
C14 C15 1.522(5) yes
C15 C16 1.532(6) yes
C17 C18 1.382(4) yes
C17 C22 1.383(4) yes
C18 C19 1.379(4) yes
C19 C20 1.392(4) yes
C20 C21 1.391(4) yes
C20 C23 1.433(3) yes
C21 C22 1.386(3) yes
C23 C24 1.201(3) yes
C24 C25 1.432(3) yes
C25 C26 1.401(3) yes
C25 C30 1.412(3) yes
C26 C27 1.376(3) yes
C27 C28 1.380(4) yes
C28 C29 1.392(3) yes
C29 C30 1.393(3) yes
C30 C31 1.489(3) yes
C31 C32 1.401(4) yes
C31 C36 1.408(4) yes
C32 C33 1.378(3) yes
C33 C34 1.380(4) yes
C34 C35 1.385(4) yes
C35 C36 1.398(3) yes
C36 C37 1.435(4) yes
C37 C38 1.199(4) yes
C38 C39 1.439(4) yes
C39 C40 1.392(4) yes
C39 C44 1.393(4) yes
C40 C41 1.387(4) yes
C41 C42 1.379(4) yes
C42 C43 1.388(4) yes
C43 C44 1.381(5) yes
C2 H2 0.950 no
C3 H3 0.950 no
C5 H5 0.950 no
C6 H6 0.950 no
C13 H13A 0.990 no
C13 H13B 0.990 no
C14 H14A 0.990 no
C14 H14B 0.990 no
C15 H15A 0.990 no
C15 H15B 0.990 no
C16 H16A 0.980 no
C16 H16B 0.980 no
C16 H16C 0.980 no
C18 H18 0.950 no
C19 H19 0.950 no
C21 H21 0.950 no
C22 H22 0.950 no
C26 H26 0.950 no
C27 H27 0.950 no
C28 H28 0.950 no
C29 H29 0.950 no
C32 H32 0.950 no
C33 H33 0.950 no
C34 H34 0.950 no
C35 H35 0.950 no
C40 H40 0.950 no
C41 H41 0.950 no
C43 H43 0.950 no
C44 H44 0.950 no

loop_
_geom_contact_atom_site_label_1
_geom_contact_atom_site_label_2
_geom_contact_distance
_geom_contact_publ_flag
_geom_contact_site_symmetry_2
O1 C2 2.995(4) no .
O1 C6 3.439(3) no .
O1 C9' 2.700(7) no .
O1 C9 2.762(7) no .
O1 C10' 3.020(9) no .
O1 C17 3.549(4) no .
O2 C3 3.406(4) no .
O2 C5 3.033(5) no .
O2 C13 2.758(4) no .
O2 C14 3.576(4) no .
O2 C15 3.352(4) no .
O2 C42 3.557(4) no .
N1 C2 3.516(5) no .
N1 C6 3.098(4) no .
N2 C3 3.131(3) no .
N2 C5 3.469(4) no .
N2 C15 3.100(4) no .
C1 C4 2.785(4) no .
C1 C17 2.844(4) no .
C1 C18 3.132(4) no .
C2 C5 2.772(4) no .
C3 C6 2.761(5) no .
C3 C42 3.228(3) no .
C4 C42 2.823(4) no .
C4 C43 3.154(4) no .
C5 C43 3.519(4) no .
C6 C17 3.176(4) no .
C7 C10 3.538(8) no .
C7 C10' 3.053(9) no .
C7 C18 3.068(4) no .
C7 C22 3.522(4) no .
C8 C14 3.362(4) no .
C8 C15 3.432(4) no .
C8 C41 3.498(5) no .
C8 C43 3.082(5) no .
C9' C18 3.577(6) no .
C9' C22 3.120(5) no .
C9 C12 3.075(7) no .
C9 C18 3.344(5) no .
C9 C22 3.335(5) no .
C10 C17 3.153(6) no .
C10 C22 3.365(5) no .
C13 C41 3.208(4) no .
C13 C43 3.404(5) no .
C14 C42 3.062(3) no .
C14 C43 3.439(4) no .
C17 C20 2.791(3) no .
C18 C21 2.749(4) no .
C19 C22 2.772(4) no .
C19 C24 3.456(3) no .
C23 C26 3.471(3) no .
C23 C37 3.495(4) no .
C24 C31 3.021(3) no .
C24 C36 3.304(3) no .
C24 C37 3.116(4) no .
C24 C38 3.478(4) no .
C25 C28 2.789(3) no .
C25 C36 3.284(3) no .
C25 C37 3.279(4) no .
C26 C29 2.751(4) no .
C27 C30 2.812(3) no .
C29 C32 3.021(3) no .
C30 C37 3.001(4) no .
C31 C34 2.805(3) no .
C32 C35 2.757(4) no .
C33 C36 2.786(4) no .
C35 C38 3.492(4) no .
C37 C44 3.460(4) no .
C39 C42 2.788(4) no .
C40 C43 2.769(4) no .
C41 C44 2.762(4) no .
O1 C18 3.567(4) no 2_555
O1 C19 3.308(3) no 2_555
O1 C32 3.308(4) no 1_554
O1 C33 3.393(4) no 1_554
O2 C10 3.251(8) no 1_655
O2 C28 3.296(4) no 1_554
C10 O2 3.251(8) no 1_455
C13 C21 3.557(4) no 1_655
C18 O1 3.567(4) no 2_555
C19 O1 3.308(3) no 2_555
C21 C13 3.557(4) no 1_455
C27 C43 3.509(4) no 2_666
C28 O2 3.296(4) no 1_556
C32 O1 3.308(4) no 1_556
C32 C34 3.391(3) no 2_556
C33 O1 3.393(4) no 1_556
C33 C34 3.421(4) no 2_556
C33 C35 3.399(4) no 2_556
C34 C32 3.391(3) no 2_556
C34 C33 3.421(4) no 2_556
C35 C33 3.399(4) no 2_556
C36 C40 3.369(4) no 2_656
C37 C40 3.436(3) no 2_656
C40 C36 3.369(4) no 2_656
C40 C37 3.436(3) no 2_656
C43 C27 3.509(4) no 2_666
O1 H2 2.8693 no .
O2 H3 3.5635 no .
O2 H5 2.9281 no .
O2 H13A 2.3821 no .
O2 H13B 3.5780 no .
O2 H15A 2.8848 no .
O2 H15B 3.1610 no .
N1 H6 2.9629 no .
N1 H18 2.6060 no .
N1 H22 2.6205 no .
N2 H3 3.0207 no .
N2 H14A 3.3201 no .
N2 H14B 2.6618 no .
N2 H15A 2.7510 no .
N2 H15B 3.4777 no .
N2 H41 2.6212 no .
N2 H43 2.6039 no .
C1 H3 3.2615 no .
C1 H5 3.2619 no .
C1 H18 3.0067 no .
C2 H6 3.2583 no .
C2 H18 3.1804 no .
C3 H5 3.2435 no .
C4 H2 3.2671 no .
C4 H6 3.2538 no .
C4 H43 3.0807 no .
C5 H3 3.2428 no .
C5 H43 3.1496 no .
C6 H2 3.2605 no .
C7 H2 2.6316 no .
C7 H6 2.6930 no .
C7 H18 2.9179 no .
C8 H3 2.6831 no .
C8 H5 2.6298 no .
C8 H13A 2.5113 no .
C8 H13B 3.1630 no .
C8 H15A 2.8436 no .
C8 H15B 3.5848 no .
C8 H43 2.9581 no .
C9' H22 2.9733 no .
C9 H18 3.3808 no .
C9 H22 3.3732 no .
C10 H22 3.0454 no .
C10' H22 3.5026 no .
C11 H22 3.2875 no .
C13 H15A 2.7218 no .
C13 H15B 2.7912 no .
C13 H41 3.1692 no .
C13 H43 3.4955 no .
C14 H16A 2.7481 no .
C14 H16B 2.7571 no .
C14 H16C 3.3838 no .
C14 H43 3.3145 no .
C15 H13A 2.7408 no .
C15 H13B 3.3898 no .
C15 H43 3.2614 no .
C16 H14A 2.7636 no .
C16 H14B 2.6914 no .
C17 H6 3.0450 no .
C17 H19 3.2583 no .
C17 H21 3.2507 no .
C18 H22 3.2458 no .
C19 H21 3.2520 no .
C19 H44 3.4015 no .
C20 H18 3.2552 no .
C20 H22 3.2714 no .
C20 H44 3.2833 no .
C21 H19 3.2547 no .
C22 H6 3.2011 no .
C22 H18 3.2422 no .
C23 H19 2.5913 no .
C23 H21 2.6604 no .
C23 H26 3.3728 no .
C23 H44 2.9575 no .
C24 H19 3.3670 no .
C24 H26 2.5717 no .
C24 H44 3.0545 no .
C25 H27 3.2766 no .
C25 H29 3.2617 no .
C26 H28 3.2418 no .
C27 H29 3.2481 no .
C28 H26 3.2372 no .
C29 H27 3.2568 no .
C29 H32 2.8420 no .
C30 H26 3.2848 no .
C30 H28 3.2878 no .
C30 H32 2.6097 no .
C31 H29 2.5993 no .
C31 H33 3.2788 no .
C31 H35 3.2805 no .
C32 H29 2.8232 no .
C32 H34 3.2485 no .
C33 H35 3.2448 no .
C34 H32 3.2430 no .
C35 H33 3.2480 no .
C36 H32 3.2684 no .
C36 H34 3.2780 no .
C37 H19 3.0898 no .
C37 H35 2.5821 no .
C37 H44 3.3615 no .
C38 H19 2.9317 no .
C38 H35 3.4100 no .
C38 H40 2.6708 no .
C38 H44 2.5867 no .
C39 H19 3.2333 no .
C39 H41 3.2662 no .
C39 H43 3.2663 no .
C40 H44 3.2558 no .
C41 H3 3.2867 no .
C41 H13B 2.9636 no .
C41 H14B 3.5235 no .
C41 H43 3.2492 no .
C42 H3 3.1539 no .
C42 H13A 3.3031 no .
C42 H13B 2.6820 no .
C42 H14B 2.7297 no .
C42 H15A 3.3816 no .
C42 H40 3.2553 no .
C42 H44 3.2539 no .
C43 H14B 2.8947 no .
C43 H15A 3.2013 no .
C43 H41 3.2494 no .
C44 H19 3.3939 no .
C44 H40 3.2573 no .
H2 H3 2.3438 no .
H2 H18 3.1516 no .
H3 H41 3.2059 no .
H5 H6 2.3285 no .
H5 H15A 3.3932 no .
H5 H43 3.0185 no .
H6 H22 3.1746 no .
H13A H14A 2.3707 no .
H13A H14B 2.8488 no .
H13A H15A 2.9604 no .
H13A H15B 2.6077 no .
H13B H14A 2.2985 no .
H13B H14B 2.3646 no .
H13B H41 2.7156 no .
H14A H15A 2.8567 no .
H14A H15B 2.3407 no .
H14A H16A 2.5967 no .
H14A H16B 3.0810 no .
H14B H15A 2.3987 no .
H14B H15B 2.8564 no .
H14B H16A 2.9566 no .
H14B H16B 2.5303 no .
H14B H16C 3.5894 no .
H14B H43 2.8912 no .
H15A H16A 2.8658 no .
H15A H16B 2.3741 no .
H15A H16C 2.3658 no .
H15A H43 2.5453 no .
H15B H16A 2.3813 no .
H15B H16B 2.8657 no .
H15B H16C 2.3590 no .
H16B H43 3.5001 no .
H18 H19 2.3204 no .
H19 H44 3.2653 no .
H21 H22 2.3293 no .
H26 H27 2.3175 no .
H27 H28 2.3339 no .
H28 H29 2.3306 no .
H29 H32 2.6041 no .
H32 H33 2.3151 no .
H33 H34 2.3312 no .
H34 H35 2.3302 no .
H40 H41 2.3319 no .
H43 H44 2.3250 no .
O1 H16C 3.3358 no 2_665
O1 H18 3.2091 no 2_555
O1 H19 2.7041 no 2_555
O1 H32 2.6431 no 1_554
O1 H33 2.8260 no 1_554
O1 H35 3.1019 no 2_555
O2 H6 3.2106 no 2_665
O2 H28 2.4312 no 1_554
O2 H29 3.4163 no 1_554
N1 H18 3.0281 no 2_555
C1 H32 3.0675 no 1_554
C2 H29 3.4482 no 1_554
C2 H32 3.0141 no 1_554
C3 H29 3.0787 no 1_554
C3 H41 3.5274 no 2_655
C4 H28 3.4339 no 1_554
C4 H29 3.1347 no 1_554
C5 H5 3.1070 no 2_665
C5 H27 3.5617 no 2_666
C5 H28 3.4695 no 1_554
C5 H28 3.4591 no 2_666
C5 H29 3.5500 no 1_554
C7 H18 3.0367 no 2_555
C7 H19 3.4196 no 2_555
C7 H32 3.2293 no 1_554
C8 H28 3.2853 no 1_554
C9' H18 3.5442 no 2_555
C9 H18 2.9370 no 2_555
C9 H19 3.4110 no 2_555
C10 H28 3.4065 no 1_454
C10 H40 3.4927 no 2_555
C10' H15B 3.2001 no 2_665
C10' H21 3.2052 no 2_565
C11 H15B 3.5844 no 2_665
C11 H21 2.9435 no 2_565
C11 H22 3.4701 no 2_565
C11 H28 3.4431 no 1_454
C12 H21 3.4552 no 2_565
C12 H35 3.3141 no 2_555
C12 H40 3.1067 no 2_555
C12' H16A 3.2579 no 2_665
C12' H21 3.1224 no 2_565
C12' H35 3.3874 no 2_555
C12' H44 3.5779 no 1_454
C13 H21 3.5860 no 1_655
C14 H21 3.3449 no 1_655
C14 H34 3.2815 no 2_656
C15 H21 3.5658 no 1_655
C16 H34 3.1201 no 1_665
C16 H35 3.4731 no 1_665
C17 H18 3.4145 no 2_555
C18 H2 3.2731 no 2_555
C18 H18 2.9927 no 2_555
C19 H33 3.0726 no 2_556
C20 H13A 3.4728 no 1_455
C20 H14A 3.3124 no 1_455
C20 H27 3.2173 no 2_666
C20 H33 3.2600 no 2_556
C21 H13A 2.9008 no 1_455
C21 H14A 3.0904 no 1_455
C21 H15B 3.5680 no 1_455
C21 H27 3.1192 no 2_666
C22 H13A 2.9883 no 1_455
C23 H14A 3.2461 no 1_455
C23 H27 3.4977 no 2_666
C23 H33 3.2449 no 2_556
C23 H34 3.3248 no 2_556
C24 H16B 3.3985 no 2_666
C24 H34 3.2730 no 2_556
C25 H16B 3.3264 no 2_666
C26 H26 3.2746 no 2_666
C26 H43 3.0656 no 2_666
C26 H44 3.0688 no 2_666
C27 H5 3.5236 no 2_666
C27 H43 2.7798 no 2_666
C27 H44 3.1547 no 2_666
C28 H5 3.2559 no 2_666
C28 H43 3.5985 no 2_666
C29 H40 3.3735 no 2_656
C29 H41 3.4874 no 2_656
C30 H40 3.3972 no 2_656
C31 H34 3.4233 no 2_556
C31 H40 3.2605 no 2_656
C31 H41 3.2642 no 2_656
C32 H2 3.5049 no 1_556
C32 H13B 3.5897 no 2_656
C32 H16C 3.4381 no 2_666
C32 H34 3.3574 no 2_556
C32 H41 3.2506 no 2_656
C33 H2 3.5650 no 1_556
C33 H13B 2.8215 no 2_656
C33 H41 3.5225 no 2_656
C34 H13B 2.9656 no 2_656
C34 H14A 3.4615 no 2_656
C34 H14B 3.3800 no 2_656
C34 H16C 3.4568 no 1_445
C35 H16C 3.5470 no 1_445
C35 H33 3.3463 no 2_556
C36 H33 3.4017 no 2_556
C36 H40 3.0476 no 2_656
C36 H41 3.5352 no 2_656
C37 H40 2.9533 no 2_656
C38 H40 3.4097 no 2_656
C41 H29 3.5109 no 2_656
C43 H26 3.4566 no 2_666
C43 H27 3.1105 no 2_666
C44 H26 3.1638 no 2_666
C44 H27 3.1583 no 2_666
H2 C18 3.2731 no 2_555
H2 C32 3.5049 no 1_554
H2 C33 3.5650 no 1_554
H2 H13B 3.2041 no 2_655
H2 H18 3.2022 no 2_555
H2 H32 3.0271 no 1_554
H2 H33 3.1555 no 1_554
H3 H3 2.8386 no 2_655
H3 H29 3.3381 no 1_554
H3 H41 3.0853 no 2_655
H5 C5 3.1070 no 2_665
H5 C27 3.5236 no 2_666
H5 C28 3.2559 no 2_666
H5 H5 2.3758 no 2_665
H5 H27 3.3130 no 2_666
H5 H28 3.3534 no 1_554
H5 H28 2.8010 no 2_666
H6 O2 3.2106 no 2_665
H6 H15A 3.2831 no 2_665
H6 H15B 3.1351 no 2_665
H6 H28 3.1541 no 2_666
H13A C20 3.4728 no 1_655
H13A C21 2.9008 no 1_655
H13A C22 2.9883 no 1_655
H13A H21 3.0178 no 1_655
H13A H22 3.1604 no 1_655
H13B C32 3.5897 no 2_656
H13B C33 2.8215 no 2_656
H13B C34 2.9656 no 2_656
H13B H2 3.2041 no 2_655
H13B H33 2.7402 no 2_656
H13B H34 2.9829 no 2_656
H14A C20 3.3124 no 1_655
H14A C21 3.0904 no 1_655
H14A C23 3.2461 no 1_655
H14A C34 3.4615 no 2_656
H14A H16A 3.4614 no 2_766
H14A H16B 3.2615 no 2_766
H14A H21 2.7159 no 1_655
H14A H34 2.8287 no 2_656
H14B C34 3.3800 no 2_656
H14B H16A 3.1146 no 2_766
H14B H34 3.0031 no 2_656
H15A H6 3.2831 no 2_665
H15B C10' 3.2001 no 2_665
H15B C11 3.5844 no 2_665
H15B C21 3.5680 no 1_655
H15B H6 3.1351 no 2_665
H15B H21 2.9412 no 1_655
H16A C12' 3.2579 no 2_665
H16A H14A 3.4614 no 2_766
H16A H14B 3.1146 no 2_766
H16A H16A 3.5390 no 2_766
H16A H16B 3.3718 no 2_766
H16A H34 3.0211 no 1_665
H16A H35 3.0641 no 1_665
H16B C24 3.3985 no 2_666
H16B C25 3.3264 no 2_666
H16B H14A 3.2615 no 2_766
H16B H16A 3.3718 no 2_766
H16B H34 2.9932 no 1_665
H16C O1 3.3358 no 2_665
H16C C32 3.4381 no 2_666
H16C C34 3.4568 no 1_665
H16C C35 3.5470 no 1_665
H16C H32 2.8634 no 2_666
H16C H34 2.8171 no 1_665
H16C H35 2.9915 no 1_665
H18 O1 3.2091 no 2_555
H18 N1 3.0281 no 2_555
H18 C7 3.0367 no 2_555
H18 C9' 3.5442 no 2_555
H18 C9 2.9370 no 2_555
H18 C17 3.4145 no 2_555
H18 C18 2.9927 no 2_555
H18 H2 3.2022 no 2_555
H18 H18 2.2279 no 2_555
H19 O1 2.7041 no 2_555
H19 C7 3.4196 no 2_555
H19 C9 3.4110 no 2_555
H19 H33 2.8094 no 2_556
H21 C10' 3.2052 no 2_565
H21 C11 2.9435 no 2_565
H21 C12 3.4552 no 2_565
H21 C12' 3.1224 no 2_565
H21 C13 3.5860 no 1_455
H21 C14 3.3449 no 1_455
H21 C15 3.5658 no 1_455
H21 H13A 3.0178 no 1_455
H21 H14A 2.7159 no 1_455
H21 H15B 2.9412 no 1_455
H21 H27 3.2108 no 2_666
H22 C11 3.4701 no 2_565
H22 H13A 3.1604 no 1_455
H22 H22 3.1103 no 2_565
H26 C26 3.2746 no 2_666
H26 C43 3.4566 no 2_666
H26 C44 3.1638 no 2_666
H26 H26 2.6197 no 2_666
H26 H43 3.0345 no 2_666
H26 H44 2.4413 no 2_666
H27 C5 3.5617 no 2_666
H27 C20 3.2173 no 2_666
H27 C21 3.1192 no 2_666
H27 C23 3.4977 no 2_666
H27 C43 3.1105 no 2_666
H27 C44 3.1583 no 2_666
H27 H5 3.3130 no 2_666
H27 H21 3.2108 no 2_666
H27 H43 2.5509 no 2_666
H27 H44 2.6353 no 2_666
H28 O2 2.4312 no 1_556
H28 C4 3.4339 no 1_556
H28 C5 3.4695 no 1_556
H28 C5 3.4591 no 2_666
H28 C8 3.2853 no 1_556
H28 C10 3.4065 no 1_656
H28 C11 3.4431 no 1_656
H28 H5 3.3534 no 1_556
H28 H5 2.8010 no 2_666
H28 H6 3.1541 no 2_666
H29 O2 3.4163 no 1_556
H29 C2 3.4482 no 1_556
H29 C3 3.0787 no 1_556
H29 C4 3.1347 no 1_556
H29 C5 3.5500 no 1_556
H29 C41 3.5109 no 2_656
H29 H3 3.3381 no 1_556
H29 H40 3.1909 no 2_656
H29 H41 2.7545 no 2_656
H32 O1 2.6431 no 1_556
H32 C1 3.0675 no 1_556
H32 C2 3.0141 no 1_556
H32 C7 3.2293 no 1_556
H32 H2 3.0271 no 1_556
H32 H16C 2.8634 no 2_666
H32 H34 3.5460 no 2_556
H32 H41 3.5792 no 2_656
H33 O1 2.8260 no 1_556
H33 C19 3.0726 no 2_556
H33 C20 3.2600 no 2_556
H33 C23 3.2449 no 2_556
H33 C35 3.3463 no 2_556
H33 C36 3.4017 no 2_556
H33 H2 3.1555 no 1_556
H33 H13B 2.7402 no 2_656
H33 H19 2.8094 no 2_556
H33 H35 3.5479 no 2_556
H34 C14 3.2815 no 2_656
H34 C16 3.1201 no 1_445
H34 C23 3.3248 no 2_556
H34 C24 3.2730 no 2_556
H34 C31 3.4233 no 2_556
H34 C32 3.3574 no 2_556
H34 H13B 2.9829 no 2_656
H34 H14A 2.8287 no 2_656
H34 H14B 3.0031 no 2_656
H34 H16A 3.0211 no 1_445
H34 H16B 2.9932 no 1_445
H34 H16C 2.8171 no 1_445
H34 H32 3.5460 no 2_556
H35 O1 3.1019 no 2_555
H35 C12 3.3141 no 2_555
H35 C12' 3.3874 no 2_555
H35 C16 3.4731 no 1_445
H35 H16A 3.0641 no 1_445
H35 H16C 2.9915 no 1_445
H35 H33 3.5479 no 2_556
H40 C10 3.4927 no 2_555
H40 C12 3.1067 no 2_555
H40 C29 3.3735 no 2_656
H40 C30 3.3972 no 2_656
H40 C31 3.2605 no 2_656
H40 C36 3.0476 no 2_656
H40 C37 2.9533 no 2_656
H40 C38 3.4097 no 2_656
H40 H29 3.1909 no 2_656
H41 C3 3.5274 no 2_655
H41 C29 3.4874 no 2_656
H41 C31 3.2642 no 2_656
H41 C32 3.2506 no 2_656
H41 C33 3.5225 no 2_656
H41 C36 3.5352 no 2_656
H41 H3 3.0853 no 2_655
H41 H29 2.7545 no 2_656
H41 H32 3.5792 no 2_656
H43 C26 3.0656 no 2_666
H43 C27 2.7798 no 2_666
H43 C28 3.5985 no 2_666
H43 H26 3.0345 no 2_666
H43 H27 2.5509 no 2_666
H44 C12' 3.5779 no 1_656
H44 C26 3.0688 no 2_666
H44 C27 3.1547 no 2_666
H44 H26 2.4413 no 2_666
H44 H27 2.6353 no 2_666

loop_
_geom_torsion_atom_site_label_1
_geom_torsion_atom_site_label_2
_geom_torsion_atom_site_label_3
_geom_torsion_atom_site_label_4
_geom_torsion
_geom_torsion_publ_flag
C7 N1 C9' C9 96.0(5) no
C7 N1 C9' C10 -163.6(7) no
C7 N1 C9' C10' -58.6(5) no
C7 N1 C9' C11 -85.6(5) no
C9' N1 C7 O1 -15.1(4) no
C9' N1 C7 C1 163.3(3) no
C7 N1 C9 C9' -98.6(5) no
C7 N1 C9 C10 -128.4(3) no
C9 N1 C7 O1 16.3(4) no
C9 N1 C7 C1 -165.3(3) no
C7 N1 C17 C18 -57.8(3) no
C7 N1 C17 C22 123.4(3) no
C17 N1 C7 O1 163.1(2) no
C17 N1 C7 C1 -18.5(4) no
C9' N1 C9 C9' 0.0(5) no
C9' N1 C9 C10 -29.9(6) no
C9 N1 C9' C9 0.0(5) no
C9 N1 C9' C10 100.4(11) no
C9 N1 C9' C10' -154.6(9) no
C9 N1 C9' C11 178.4(10) no
C9' N1 C17 C18 120.4(4) no
C9' N1 C17 C22 -58.5(4) no
C17 N1 C9' C9 -82.2(5) no
C17 N1 C9' C10 18.2(9) no
C17 N1 C9' C10' 123.2(4) no
C17 N1 C9' C11 96.2(5) no
C9 N1 C17 C18 90.1(4) no
C9 N1 C17 C22 -88.8(3) no
C17 N1 C9 C9' 111.8(4) no
C17 N1 C9 C10 81.9(4) no
C8 N2 C13 C14 99.6(3) no
C13 N2 C8 O2 0.2(5) no
C13 N2 C8 C4 180.0(3) no
C8 N2 C42 C41 120.1(3) no
C8 N2 C42 C43 -62.3(3) no
C42 N2 C8 O2 163.5(3) no
C42 N2 C8 C4 -16.8(4) no
C13 N2 C42 C41 -76.2(3) no
C13 N2 C42 C43 101.4(3) no
C42 N2 C13 C14 -64.5(3) no
C2 C1 C6 C5 0.0(4) no
C6 C1 C2 C3 2.4(4) no
C2 C1 C7 O1 -57.5(4) no
C2 C1 C7 N1 124.1(3) no
C7 C1 C2 C3 178.6(2) no
C6 C1 C7 O1 118.6(3) no
C6 C1 C7 N1 -59.9(4) no
C7 C1 C6 C5 -176.0(2) no
C1 C2 C3 C4 -2.8(5) no
C2 C3 C4 C5 0.8(5) no
C2 C3 C4 C8 -175.6(3) no
C3 C4 C5 C6 1.7(5) no
C3 C4 C8 O2 113.4(4) no
C3 C4 C8 N2 -66.3(4) no
C5 C4 C8 O2 -62.9(4) no
C5 C4 C8 N2 117.4(4) no
C8 C4 C5 C6 178.2(3) no
C4 C5 C6 C1 -2.1(5) no
N1 C9' C9 N1 0.00(9) no
N1 C9' C9 C10 141.9(5) no
N1 C9' C10 C9 -95.5(10) no
N1 C9' C10 C10' 116.2(9) no
N1 C9' C10 C11 107.6(8) no
N1 C9' C10' C10 -142.7(5) no
N1 C9' C10' C11 -127.0(5) no
N1 C9' C10' C12 150.4(6) no
N1 C9' C11 C10 -132.1(6) no
N1 C9' C11 C10' 67.0(6) no
N1 C9' C11 C12 121.6(5) no
C9 C9' C10 C9 -0.0(4) no
C9 C9' C10 C10' -148.3(6) no
C9 C9' C10 C11 -156.9(6) no
C10 C9' C9 N1 -141.9(6) no
C10 C9' C9 C10 0.0(3) no
C9 C9' C10' C10 92.8(17) no
C9 C9' C10' C11 108.5(17) no
C9 C9' C10' C12 26(2) no
C10' C9' C9 N1 130.9(17) no
C10' C9' C9 C10 -87.3(15) no
C9 C9' C11 C10 45.0(14) no
C9 C9' C11 C10' -115.9(15) no
C9 C9' C11 C12 -61.3(16) no
C11 C9' C9 N1 -177.7(15) no
C11 C9' C9 C10 -35.8(12) no
C10 C9' C10' C10 0.0(3) no
C10 C9' C10' C11 15.7(5) no
C10 C9' C10' C12 -66.9(7) no
C10' C9' C10 C9 148.3(6) no
C10' C9' C10 C10' 0.0(2) no
C10' C9' C10 C11 -8.6(3) no
C10 C9' C11 C10 0.0(3) no
C10 C9' C11 C10' -160.9(6) no
C10 C9' C11 C12 -106.3(5) no
C11 C9' C10 C9 156.9(5) no
C11 C9' C10 C10' 8.6(3) no
C11 C9' C10 C11 0.0(3) no
C10' C9' C11 C10 160.9(7) no
C10' C9' C11 C10' 0.0(5) no
C10' C9' C11 C12 54.6(6) no
C11 C9' C10' C10 -15.7(6) no
C11 C9' C10' C11 0.0(4) no
C11 C9' C10' C12 -82.6(8) no
N1 C9 C10 C9' 36.4(3) no
N1 C9 C10 C10' 63.9(4) no
N1 C9 C10 C11 61.5(5) no
C9' C9 C10 C9' -0.0(5) no
C9' C9 C10 C10' 27.6(6) no
C9' C9 C10 C11 25.1(6) no
C9' C10 C10' C9' 0.0(3) no
C9' C10 C10' C11 -159.5(6) no
C9' C10 C10' C12 124.5(6) no
C9' C10 C11 C9' 0.0(2) no
C9' C10 C11 C10' 18.0(6) no
C9' C10 C11 C12 85.7(6) no
C9 C10 C10' C9' -15.22(19) no
C9 C10 C10' C11 -174.7(5) no
C9 C10 C10' C12 109.3(5) no
C9 C10 C11 C9' -12.3(2) no
C9 C10 C11 C10' 5.8(7) no
C9 C10 C11 C12 73.5(6) no
C10' C10 C11 C9' -18.0(7) no
C10' C10 C11 C10' 0.0(5) no
C10' C10 C11 C12 67.7(7) no
C11 C10 C10' C9' 159.5(8) no
C11 C10 C10' C11 0.0(5) no
C11 C10 C10' C12 -76.0(8) no
C9' C10' C11 C9' 0.00(14) no
C9' C10' C11 C10 -12.6(5) no
C9' C10' C11 C12 -118.1(4) no
C9' C10' C12 C11 83.7(9) no
C9' C10' C12 C12' -178.5(6) no
C10 C10' C11 C9' 12.6(5) no
C10 C10' C11 C10 0.00(19) no
C10 C10' C11 C12 -105.5(5) no
C10 C10' C12 C11 48.6(5) no
C10 C10' C12 C12' 146.4(5) no
C11 C10' C12 C11 0.0(5) no
C11 C10' C12 C12' 97.8(9) no
C12 C10' C11 C9' 118.1(4) no
C12 C10' C11 C10 105.5(5) no
C12 C10' C11 C12 0.00(18) no
C9' C11 C12 C10' -55.9(5) no
C9' C11 C12 C12' -158.8(5) no
C10 C11 C12 C10' -97.0(8) no
C10 C11 C12 C12' 160.1(6) no
C10' C11 C12 C10' -0.0(6) no
C10' C11 C12 C12' -102.9(9) no
N2 C13 C14 C15 -64.7(3) no
C13 C14 C15 C16 175.0(3) no
N1 C17 C18 C19 -179.3(2) no
N1 C17 C22 C21 179.51(19) no
C18 C17 C22 C21 0.6(4) no
C22 C17 C18 C19 -0.4(4) no
C17 C18 C19 C20 -0.4(4) no
C18 C19 C20 C21 1.0(4) no
C18 C19 C20 C23 -176.2(2) no
C19 C20 C21 C22 -0.8(4) no
C23 C20 C21 C22 176.3(2) no
C20 C21 C22 C17 -0.0(4) no
C24 C25 C26 C27 179.7(3) no
C24 C25 C30 C29 -178.2(3) no
C24 C25 C30 C31 -0.8(4) no
C26 C25 C30 C29 1.7(4) no
C26 C25 C30 C31 179.0(3) no
C30 C25 C26 C27 -0.2(4) no
C25 C26 C27 C28 -1.1(5) no
C26 C27 C28 C29 0.9(5) no
C27 C28 C29 C30 0.6(5) no
C28 C29 C30 C25 -1.9(4) no
C28 C29 C30 C31 -179.5(3) no
C25 C30 C31 C32 -122.8(3) no
C25 C30 C31 C36 60.7(4) no
C29 C30 C31 C32 54.6(3) no
C29 C30 C31 C36 -122.0(3) no
C30 C31 C32 C33 -177.02(17) no
C30 C31 C36 C35 176.35(17) no
C30 C31 C36 C37 -2.0(3) no
C32 C31 C36 C35 -0.2(3) no
C32 C31 C36 C37 -178.58(17) no
C36 C31 C32 C33 -0.2(3) no
C31 C32 C33 C34 0.6(4) no
C32 C33 C34 C35 -0.4(4) no
C33 C34 C35 C36 -0.0(4) no
C34 C35 C36 C31 0.4(3) no
C34 C35 C36 C37 178.79(18) no
C38 C39 C40 C41 178.68(15) no
C38 C39 C44 C43 -179.03(15) no
C40 C39 C44 C43 -0.5(3) no
C44 C39 C40 C41 0.3(3) no
C39 C40 C41 C42 -0.8(3) no
C40 C41 C42 N2 179.20(15) no
C40 C41 C42 C43 1.6(3) no
N2 C42 C43 C44 -179.51(15) no
C41 C42 C43 C44 -1.9(3) no
C42 C43 C44 C39 1.3(3) no
